data_4307411
loop_
_publ_author_name
'Gilles Gasser'
'Matthew J. Belousoff'
'Alan M. Bond'
'Zuzanna Kosowski'
'Leone Spiccia'

_publ_contact_author_address
;School of Chemistry
Monash University
Wellington Rd, Clayton
VIC, 3800
;
_publ_contact_author_email leone.spiccia@sci.monash.edu.au
_publ_contact_author_fax +6199054597
_publ_contact_author_name 'Prof Leone Spiccia'
_publ_contact_author_phone +6199054526
_publ_section_title
;
Recognition of Thymine and Related Nucleosides by a ZnII-Cyclen Complex
Bearing a Ferrocenyl Pendant
;
_journal_name_full 'Inorganic Chemistry'
_journal_page_first 1665
_journal_page_last 1674
_journal_paper_doi 10.1021/ic061902p
_journal_volume 46
_journal_year 2007
_chemical_formula_moiety ' C24 H34 Cl Fe N6 O8 Zn'
_chemical_formula_sum 'C24 H34 Cl Fe N6 O8 Zn'
_chemical_formula_weight 691.24
_chemical_name_common C4
_chemical_name_systematic
;
 C4
;
_space_group_IT_number 14
_symmetry_cell_setting monoclinic
_symmetry_space_group_name_Hall '-P 2ybc'
_symmetry_space_group_name_H-M 'P 1 21/c 1'
_atom_sites_solution_hydrogens geom
_atom_sites_solution_primary direct
_atom_sites_solution_secondary difmap
_audit_creation_method SHELXL-97
_cell_angle_alpha 90.00
_cell_angle_beta 90.08(3)
_cell_angle_gamma 90.00
_cell_formula_units_Z 8
_cell_length_a 11.691(2)
_cell_length_b 14.152(3)
_cell_length_c 35.978(7)
_cell_measurement_reflns_used 56601
_cell_measurement_temperature 123(2)
_cell_measurement_theta_max 27.5
_cell_measurement_theta_min 4
_cell_volume 5953(2)
_computing_cell_refinement 'HKL Scalepack (Otwinoswski & Minor, 1997)'
_computing_data_collection 'Collect (Nonius, 2000)'
_computing_data_reduction 'HKL Denzo (Otwinoswski & Minor, 1997)'
_computing_molecular_graphics X-Seed
_computing_publication_material 'WinGX (Farrugia, 1999)'
_computing_structure_refinement 'SHELXL-97 (Sheldrick, 1997)'
_computing_structure_solution 'SHELXS-97 (Sheldrick, 1990)'
_diffrn_ambient_temperature 123(2)
_diffrn_measured_fraction_theta_full 0.985
_diffrn_measured_fraction_theta_max 0.969
_diffrn_measurement_device_type 'Nonius Kappa CCD'
_diffrn_measurement_method 'Thick Slice Phi and Omega Scans'
_diffrn_radiation_monochromator graphite
_diffrn_radiation_source 'fine-focus sealed tube'
_diffrn_radiation_type MoK\a
_diffrn_radiation_wavelength 0.71073
_diffrn_reflns_av_R_equivalents 0.0835
_diffrn_reflns_av_sigmaI/netI 0.0810
_diffrn_reflns_limit_h_max 15
_diffrn_reflns_limit_h_min -14
_diffrn_reflns_limit_k_max 17
_diffrn_reflns_limit_k_min -18
_diffrn_reflns_limit_l_max 47
_diffrn_reflns_limit_l_min -47
_diffrn_reflns_number 56601
_diffrn_reflns_theta_full 27.50
_diffrn_reflns_theta_max 28.16
_diffrn_reflns_theta_min 1.74
_exptl_absorpt_coefficient_mu 1.438
_exptl_absorpt_correction_T_max 0.8815
_exptl_absorpt_correction_T_min 0.8132
_exptl_absorpt_correction_type empirical
_exptl_absorpt_process_details SADABS
_exptl_crystal_colour Yellow-Orange
_exptl_crystal_density_diffrn 1.543
_exptl_crystal_density_method 'not measured'
_exptl_crystal_description 'Rectanglular Prism'
_exptl_crystal_F_000 2856
_exptl_crystal_size_max 0.15
_exptl_crystal_size_mid 0.10
_exptl_crystal_size_min 0.09
_refine_diff_density_max 1.142
_refine_diff_density_min -0.918
_refine_diff_density_rms 0.130
_refine_ls_extinction_method none
_refine_ls_goodness_of_fit_ref 1.097
_refine_ls_hydrogen_treatment constr
_refine_ls_matrix_type full
_refine_ls_number_parameters 741
_refine_ls_number_reflns 14179
_refine_ls_number_restraints 0
_refine_ls_restrained_S_all 1.097
_refine_ls_R_factor_all 0.1298
_refine_ls_R_factor_gt 0.0821
_refine_ls_shift/su_max 0.000
_refine_ls_shift/su_mean 0.000
_refine_ls_structure_factor_coef Fsqd
_refine_ls_weighting_details 'calc w=1/[\s^2^(Fo^2^)+(0.0622P)^2^+43.8907P] where P=(Fo^2^+2Fc^2^)/3'
_refine_ls_weighting_scheme calc
_refine_ls_wR_factor_gt 0.2008
_refine_ls_wR_factor_ref 0.2180
_reflns_number_gt 9183
_reflns_number_total 14179
_reflns_threshold_expression >2sigma(I)
_cod_data_source_file ic061902psi20061004_063451_3.cif
_cod_data_source_block C4
_cod_depositor_comments
;
The following automatic conversions were performed:
'_exptl_absorpt_correction_type' value 'Empirical' changed to 'empirical'
according to '/home/saulius/struct/CIF-dictionaries/cif_core.dic'
dictionary named 'cif_core.dic' version 2.4.1 from 2010-06-29.

Automatic conversion script
Id: cif_fix_enum 1527 2010-12-29 10:47:43Z saulius 
;
_cod_database_code 4307411

loop_
_symmetry_equiv_pos_as_xyz
'x, y, z'
'-x, y+1/2, -z+1/2'
'-x, -y, -z'
'x, -y-1/2, z-1/2'

loop_
_atom_site_label
_atom_site_type_symbol
_atom_site_fract_x
_atom_site_fract_y
_atom_site_fract_z
_atom_site_U_iso_or_equiv
_atom_site_adp_type
_atom_site_occupancy
_atom_site_symmetry_multiplicity
_atom_site_calc_flag
_atom_site_refinement_flags
_atom_site_disorder_assembly
_atom_site_disorder_group
Zn1 Zn 0.48719(6) 0.76079(5) 0.07951(2) 0.02499(18) Uani 1 1 d . . .
Fe1 Fe 0.51427(11) 0.86394(7) 0.24993(3) 0.0403(3) Uani 1 1 d . . .
Cl1 Cl -0.02030(14) 0.69773(11) 0.07425(5) 0.0334(4) Uani 1 1 d . . .
O1 O 0.2914(4) 0.9014(4) 0.09371(18) 0.0518(15) Uani 1 1 d . . .
N1 N 0.4698(5) 0.7231(4) 0.13906(15) 0.0292(12) Uani 1 1 d . . .
C1 C 0.3503(6) 0.6872(5) 0.1438(2) 0.0361(16) Uani 1 1 d . . .
H5 H 0.2988 0.7410 0.1491 0.043 Uiso 1 1 calc R . .
H4 H 0.3477 0.6437 0.1653 0.043 Uiso 1 1 calc R . .
Zn2 Zn -0.00867(6) 0.27566(5) 0.10035(2) 0.02207(17) Uani 1 1 d . . .
Fe2 Fe -0.01084(10) 0.24230(7) 0.27044(3) 0.0353(3) Uani 1 1 d . . .
Cl2 Cl 0.49417(14) 0.34242(12) 0.09292(6) 0.0387(4) Uani 1 1 d . . .
O2 O 0.6494(4) 0.8940(4) 0.04477(15) 0.0414(12) Uani 1 1 d . . .
N2 N 0.3237(5) 0.6988(4) 0.07859(16) 0.0299(12) Uani 1 1 d . . .
H1 H 0.2706 0.7473 0.0810 0.036 Uiso 1 1 calc R . .
C2 C 0.3088(6) 0.6366(5) 0.1100(2) 0.0337(15) Uani 1 1 d . . .
H7 H 0.3530 0.5777 0.1063 0.040 Uiso 1 1 calc R . .
H6 H 0.2270 0.6198 0.1128 0.040 Uiso 1 1 calc R . .
O3 O 0.1726(5) 0.1289(4) 0.0953(2) 0.0633(19) Uani 1 1 d . . .
N3 N 0.4999(5) 0.6865(4) 0.02627(15) 0.0317(12) Uani 1 1 d . . .
H2 H 0.4854 0.7284 0.0069 0.038 Uiso 1 1 calc R . .
C3 C 0.3025(6) 0.6524(5) 0.0416(2) 0.0382(16) Uani 1 1 d . . .
H8 H 0.2460 0.6008 0.0444 0.046 Uiso 1 1 calc R . .
H9 H 0.2710 0.6992 0.0239 0.046 Uiso 1 1 calc R . .
O4 O -0.2031(4) 0.1447(4) 0.12506(17) 0.0483(14) Uani 1 1 d . . .
N4 N 0.6522(4) 0.7010(4) 0.08681(17) 0.0322(13) Uani 1 1 d . . .
H3 H 0.7072 0.7459 0.0809 0.039 Uiso 1 1 calc R . .
C4 C 0.4124(6) 0.6135(5) 0.0269(2) 0.0398(17) Uani 1 1 d . . .
H11 H 0.4380 0.5605 0.0428 0.048 Uiso 1 1 calc R . .
H10 H 0.4003 0.5888 0.0014 0.048 Uiso 1 1 calc R . .
O5 O 0.5433(12) 0.3272(8) 0.0593(3) 0.158(5) Uani 1 1 d . . .
N5 N 0.4736(5) 0.8977(4) 0.06992(16) 0.0308(12) Uani 1 1 d . . .
C5 C 0.6183(6) 0.6513(6) 0.0235(2) 0.0407(17) Uani 1 1 d . . .
H12 H 0.6682 0.7016 0.0134 0.049 Uiso 1 1 calc R . .
H13 H 0.6209 0.5969 0.0062 0.049 Uiso 1 1 calc R . .
O6 O 0.5805(7) 0.3201(7) 0.1196(3) 0.114(3) Uani 1 1 d . . .
N6 N 0.3647(5) 1.0368(4) 0.0691(2) 0.0433(16) Uani 1 1 d . . .
C6 C 0.6617(6) 0.6213(5) 0.0610(2) 0.0395(17) Uani 1 1 d . . .
H15 H 0.6162 0.5673 0.0703 0.047 Uiso 1 1 calc R . .
H14 H 0.7425 0.6011 0.0591 0.047 Uiso 1 1 calc R . .
O7 O 0.4018(5) 0.2824(5) 0.0984(3) 0.100(3) Uani 1 1 d . . .
N7 N -0.0287(5) 0.3499(4) 0.15433(15) 0.0290(12) Uani 1 1 d . . .
C7 C 0.6657(6) 0.6732(5) 0.1269(2) 0.0365(17) Uani 1 1 d . . .
H17 H 0.7199 0.6196 0.1288 0.044 Uiso 1 1 calc R . .
H16 H 0.6982 0.7269 0.1411 0.044 Uiso 1 1 calc R . .
O8 O 0.4649(7) 0.4367(5) 0.0992(3) 0.119(4) Uani 1 1 d . . .
N8 N 0.1556(4) 0.3363(4) 0.10422(17) 0.0310(12) Uani 1 1 d . . .
H35 H 0.2089 0.2877 0.1027 0.037 Uiso 1 1 calc R . .
C8 C 0.5536(6) 0.6452(5) 0.1437(2) 0.0334(15) Uani 1 1 d . . .
H19 H 0.5246 0.5874 0.1314 0.040 Uiso 1 1 calc R . .
H18 H 0.5640 0.6314 0.1705 0.040 Uiso 1 1 calc R . .
O9 O -0.0873(6) 0.7148(5) 0.10614(19) 0.0714(19) Uani 1 1 d . . .
N9 N 0.0127(5) 0.3124(4) 0.04260(16) 0.0336(13) Uani 1 1 d . . .
H36 H 0.0004 0.2595 0.0278 0.040 Uiso 1 1 calc R . .
C9 C 0.4958(6) 0.8051(4) 0.16465(18) 0.0273(13) Uani 1 1 d . . .
H20 H 0.5694 0.8338 0.1571 0.033 Uiso 1 1 calc R . .
H21 H 0.4356 0.8536 0.1616 0.033 Uiso 1 1 calc R . .
O10 O -0.0949(6) 0.7234(7) 0.0442(2) 0.095(3) Uani 1 1 d . . .
N10 N -0.1701(4) 0.3381(4) 0.09089(16) 0.0313(12) Uani 1 1 d . . .
H37 H -0.2257 0.2949 0.0981 0.038 Uiso 1 1 calc R . .
C10 C 0.5028(6) 0.7784(4) 0.20435(19) 0.0336(15) Uani 1 1 d . . .
O11 O 0.0761(4) 0.7577(4) 0.07460(19) 0.0548(16) Uani 1 1 d . . .
N11 N -0.0138(5) 0.1376(4) 0.10909(16) 0.0305(12) Uani 1 1 d . . .
C11 C 0.6076(8) 0.7596(5) 0.2249(2) 0.048(2) Uani 1 1 d . . .
H22 H 0.6831 0.7651 0.2154 0.058 Uiso 1 1 calc R . .
O12 O 0.0088(7) 0.6040(5) 0.0719(3) 0.117(4) Uani 1 1 d . . .
N12 N 0.0804(6) -0.0085(4) 0.1078(2) 0.0532(19) Uani 1 1 d . . .
C12 C 0.5781(11) 0.7319(6) 0.2609(3) 0.062(3) Uani 1 1 d . . .
H23 H 0.6301 0.7152 0.2802 0.074 Uiso 1 1 calc R . .
C13 C 0.4609(12) 0.7329(5) 0.2637(2) 0.073(4) Uani 1 1 d . . .
H24 H 0.4186 0.7175 0.2854 0.088 Uiso 1 1 calc R . .
C14 C 0.4123(8) 0.7608(5) 0.2289(2) 0.047(2) Uani 1 1 d . . .
H25 H 0.3331 0.7665 0.2234 0.056 Uiso 1 1 calc R . .
C15 C 0.4240(8) 0.9866(6) 0.2518(3) 0.058(2) Uani 1 1 d . . .
H27 H 0.3494 0.9965 0.2421 0.069 Uiso 1 1 calc R . .
C16 C 0.5226(9) 1.0005(5) 0.2328(3) 0.053(2) Uani 1 1 d . . .
H26 H 0.5283 1.0204 0.2077 0.064 Uiso 1 1 calc R . .
C17 C 0.6155(8) 0.9803(6) 0.2567(4) 0.070(3) Uani 1 1 d . . .
H30 H 0.6945 0.9852 0.2510 0.084 Uiso 1 1 calc R . .
C18 C 0.5679(13) 0.9516(6) 0.2905(3) 0.082(4) Uani 1 1 d . . .
H29 H 0.6108 0.9325 0.3117 0.099 Uiso 1 1 calc R . .
C19 C 0.4492(11) 0.9548(6) 0.2889(3) 0.068(3) Uani 1 1 d . . .
H28 H 0.3964 0.9394 0.3080 0.082 Uiso 1 1 calc R . .
C20 C 0.3743(6) 0.9425(5) 0.0779(2) 0.0402(17) Uani 1 1 d . . .
C21 C 0.4551(7) 1.0836(5) 0.0528(2) 0.0430(18) Uani 1 1 d . . .
H31 H 0.4460 1.1486 0.0470 0.052 Uiso 1 1 calc R . .
C22 C 0.5541(6) 1.0428(5) 0.0449(2) 0.0362(16) Uani 1 1 d . . .
C23 C 0.5628(6) 0.9419(5) 0.0526(2) 0.0346(16) Uani 1 1 d . . .
C24 C 0.6539(7) 1.0940(6) 0.0288(3) 0.050(2) Uani 1 1 d . . .
H32 H 0.6367 1.1616 0.0274 0.075 Uiso 1 1 calc R . .
H33 H 0.6695 1.0697 0.0038 0.075 Uiso 1 1 calc R . .
H34 H 0.7211 1.0841 0.0446 0.075 Uiso 1 1 calc R . .
C25 C 0.0599(6) 0.4236(5) 0.1546(2) 0.0365(16) Uani 1 1 d . . .
H39 H 0.0690 0.4490 0.1801 0.044 Uiso 1 1 calc R . .
H38 H 0.0369 0.4762 0.1381 0.044 Uiso 1 1 calc R . .
C26 C 0.1698(6) 0.3834(5) 0.1418(2) 0.0385(17) Uani 1 1 d . . .
H40 H 0.1975 0.3364 0.1601 0.046 Uiso 1 1 calc R . .
H41 H 0.2276 0.4342 0.1399 0.046 Uiso 1 1 calc R . .
C27 C 0.1721(6) 0.3976(5) 0.0724(2) 0.0380(17) Uani 1 1 d . . .
H42 H 0.2538 0.4149 0.0701 0.046 Uiso 1 1 calc R . .
H43 H 0.1269 0.4563 0.0754 0.046 Uiso 1 1 calc R . .
C28 C 0.1333(6) 0.3445(6) 0.0386(2) 0.0426(18) Uani 1 1 d . . .
H45 H 0.1399 0.3858 0.0165 0.051 Uiso 1 1 calc R . .
H44 H 0.1834 0.2890 0.0348 0.051 Uiso 1 1 calc R . .
C29 C -0.0724(6) 0.3845(6) 0.0340(2) 0.0409(17) Uani 1 1 d . . .
H47 H -0.0803 0.3912 0.0067 0.049 Uiso 1 1 calc R . .
H46 H -0.0481 0.4461 0.0443 0.049 Uiso 1 1 calc R . .
C30 C -0.1842(7) 0.3557(6) 0.0505(2) 0.0426(18) Uani 1 1 d . . .
H49 H -0.2414 0.4064 0.0466 0.051 Uiso 1 1 calc R . .
H48 H -0.2124 0.2977 0.0381 0.051 Uiso 1 1 calc R . .
C31 C -0.1806(6) 0.4214(5) 0.1148(2) 0.0375(16) Uani 1 1 d . . .
H50 H -0.2602 0.4452 0.1145 0.045 Uiso 1 1 calc R . .
H51 H -0.1293 0.4724 0.1060 0.045 Uiso 1 1 calc R . .
C32 C -0.1479(6) 0.3918(5) 0.15313(19) 0.0344(16) Uani 1 1 d . . .
H52 H -0.2034 0.3444 0.1623 0.041 Uiso 1 1 calc R . .
H53 H -0.1512 0.4472 0.1699 0.041 Uiso 1 1 calc R . .
C33 C -0.0151(6) 0.2789(4) 0.18472(17) 0.0288(14) Uani 1 1 d . . .
H55 H -0.0798 0.2339 0.1836 0.035 Uiso 1 1 calc R . .
H54 H 0.0561 0.2427 0.1803 0.035 Uiso 1 1 calc R . .
C34 C -0.0103(7) 0.3206(5) 0.22280(19) 0.0378(17) Uani 1 1 d . . .
C35 C 0.0893(8) 0.3401(5) 0.2439(2) 0.045(2) Uani 1 1 d . . .
H56 H 0.1662 0.3318 0.2361 0.054 Uiso 1 1 calc R . .
C36 C 0.0517(10) 0.3755(6) 0.2801(2) 0.061(3) Uani 1 1 d . . .
H57 H 0.1003 0.3944 0.2999 0.073 Uiso 1 1 calc R . .
C37 C -0.0642(11) 0.3768(5) 0.2805(2) 0.064(3) Uani 1 1 d . . .
H58 H -0.1095 0.3961 0.3010 0.076 Uiso 1 1 calc R . .
C38 C -0.1076(8) 0.3455(5) 0.2461(2) 0.047(2) Uani 1 1 d . . .
H59 H -0.1860 0.3413 0.2394 0.056 Uiso 1 1 calc R . .
C39 C -0.0325(8) 0.1048(5) 0.2555(2) 0.049(2) Uani 1 1 d . . .
H60 H -0.0473 0.0822 0.2311 0.059 Uiso 1 1 calc R . .
C40 C 0.0768(8) 0.1185(5) 0.2717(3) 0.059(3) Uani 1 1 d . . .
H61 H 0.1483 0.1072 0.2600 0.071 Uiso 1 1 calc R . .
C41 C 0.0608(7) 0.1520(5) 0.3081(2) 0.0412(18) Uani 1 1 d . . .
H62 H 0.1193 0.1669 0.3255 0.049 Uiso 1 1 calc R . .
C42 C -0.0584(7) 0.1594(5) 0.3142(2) 0.0410(18) Uani 1 1 d . . .
H63 H -0.0945 0.1805 0.3363 0.049 Uiso 1 1 calc R . .
C43 C -0.1135(7) 0.1299(5) 0.2815(2) 0.0451(19) Uani 1 1 d . . .
H64 H -0.1940 0.1276 0.2779 0.054 Uiso 1 1 calc R . .
C44 C 0.0826(7) 0.0890(5) 0.1041(2) 0.0418(19) Uani 1 1 d . . .
C45 C -0.0174(7) -0.0534(5) 0.1180(2) 0.0410(18) Uani 1 1 d . . .
H65 H -0.0156 -0.1200 0.1213 0.049 Uiso 1 1 calc R . .
C46 C -0.1164(6) -0.0075(5) 0.1237(2) 0.0361(16) Uani 1 1 d . . .
C47 C -0.1164(6) 0.0948(5) 0.11952(19) 0.0306(14) Uani 1 1 d . . .
C48 C -0.2264(7) -0.0555(6) 0.1352(3) 0.050(2) Uani 1 1 d . . .
H67 H -0.2846 -0.0454 0.1159 0.074 Uiso 1 1 calc R . .
H66 H -0.2530 -0.0286 0.1587 0.074 Uiso 1 1 calc R . .
H68 H -0.2129 -0.1233 0.1382 0.074 Uiso 1 1 calc R . .
O1W O 0.8498(6) 0.9506(6) 0.0039(3) 0.094(3) Uani 1 1 d . . .
O2W O -0.4367(6) 0.1234(6) 0.1472(2) 0.082(2) Uani 1 1 d . . .
O3W O -0.0705(5) 0.1382(5) -0.0021(2) 0.0675(18) Uani 1 1 d . . .
O4W O 0.3139(12) 0.1094(14) 0.1637(4) 0.216(8) Uani 1 1 d . . .

loop_
_atom_site_aniso_label
_atom_site_aniso_U_11
_atom_site_aniso_U_22
_atom_site_aniso_U_33
_atom_site_aniso_U_23
_atom_site_aniso_U_13
_atom_site_aniso_U_12
Zn1 0.0246(4) 0.0184(3) 0.0319(4) 0.0022(3) 0.0005(3) 0.0021(3)
Fe1 0.0666(8) 0.0208(5) 0.0336(6) -0.0043(4) -0.0052(5) -0.0016(5)
Cl1 0.0319(9) 0.0309(8) 0.0374(9) -0.0038(7) 0.0033(7) -0.0038(7)
O1 0.034(3) 0.031(3) 0.090(5) 0.005(3) 0.026(3) 0.003(2)
N1 0.031(3) 0.021(3) 0.035(3) -0.005(2) 0.000(2) -0.002(2)
C1 0.031(4) 0.031(4) 0.046(4) 0.003(3) 0.008(3) -0.007(3)
Zn2 0.0228(4) 0.0172(3) 0.0263(4) -0.0001(3) 0.0007(3) 0.0019(3)
Fe2 0.0560(7) 0.0239(5) 0.0261(5) 0.0022(4) -0.0009(4) -0.0047(4)
Cl2 0.0286(8) 0.0293(8) 0.0582(12) -0.0022(8) -0.0004(8) 0.0038(7)
O2 0.028(3) 0.040(3) 0.057(3) 0.007(2) 0.005(2) 0.002(2)
N2 0.026(3) 0.023(3) 0.041(3) 0.000(2) 0.005(2) 0.002(2)
C2 0.024(3) 0.033(4) 0.044(4) 0.005(3) 0.006(3) -0.005(3)
O3 0.038(3) 0.026(3) 0.126(6) 0.005(3) 0.028(3) 0.010(2)
N3 0.033(3) 0.031(3) 0.031(3) 0.001(2) 0.003(2) 0.001(2)
C3 0.028(4) 0.039(4) 0.047(4) -0.003(3) -0.006(3) -0.003(3)
O4 0.027(3) 0.038(3) 0.080(4) 0.010(3) 0.007(3) 0.000(2)
N4 0.018(3) 0.026(3) 0.053(4) 0.000(2) -0.001(2) -0.001(2)
C4 0.033(4) 0.047(4) 0.040(4) -0.008(3) -0.006(3) -0.003(3)
O5 0.243(14) 0.161(10) 0.070(6) -0.028(6) 0.054(7) -0.098(10)
N5 0.034(3) 0.019(3) 0.040(3) 0.005(2) 0.002(2) 0.002(2)
C5 0.036(4) 0.046(4) 0.040(4) -0.007(3) 0.005(3) 0.015(3)
O6 0.067(5) 0.126(8) 0.149(9) 0.065(7) -0.022(5) -0.028(5)
N6 0.037(3) 0.021(3) 0.073(5) 0.006(3) 0.009(3) 0.004(2)
C6 0.025(3) 0.035(4) 0.058(5) -0.013(3) 0.005(3) 0.006(3)
O7 0.032(3) 0.042(4) 0.228(10) -0.006(5) 0.018(5) 0.002(3)
N7 0.037(3) 0.023(3) 0.027(3) -0.001(2) -0.002(2) 0.002(2)
C7 0.024(3) 0.031(4) 0.055(5) 0.013(3) -0.017(3) -0.002(3)
O8 0.089(6) 0.037(4) 0.230(11) -0.026(5) -0.038(6) 0.001(4)
N8 0.018(3) 0.025(3) 0.050(4) 0.002(2) -0.003(2) 0.002(2)
C8 0.038(4) 0.025(3) 0.038(4) 0.002(3) -0.002(3) -0.005(3)
O9 0.059(4) 0.091(5) 0.065(4) -0.018(4) 0.020(3) -0.018(4)
N9 0.035(3) 0.034(3) 0.032(3) 0.000(2) 0.005(2) 0.000(3)
C9 0.030(3) 0.020(3) 0.032(4) -0.002(2) 0.001(3) 0.002(3)
O10 0.059(4) 0.145(8) 0.081(5) 0.043(5) -0.029(4) -0.047(5)
N10 0.019(3) 0.029(3) 0.046(4) 0.001(2) -0.003(2) 0.002(2)
C10 0.046(4) 0.018(3) 0.037(4) -0.006(3) -0.007(3) -0.003(3)
O11 0.023(3) 0.053(3) 0.088(5) -0.004(3) 0.000(3) 0.003(2)
N11 0.039(3) 0.015(2) 0.037(3) -0.003(2) 0.000(3) -0.001(2)
C11 0.058(5) 0.034(4) 0.052(5) -0.010(3) -0.018(4) 0.012(4)
O12 0.079(5) 0.030(4) 0.240(12) -0.026(5) 0.044(6) -0.009(3)
N12 0.052(4) 0.020(3) 0.087(5) -0.002(3) 0.030(4) 0.003(3)
C12 0.104(8) 0.029(4) 0.052(6) -0.009(4) -0.022(5) 0.017(5)
C13 0.167(12) 0.018(4) 0.034(5) 0.003(3) 0.009(6) -0.023(5)
C14 0.070(6) 0.031(4) 0.039(4) -0.009(3) 0.017(4) -0.014(4)
C15 0.068(6) 0.030(4) 0.075(7) -0.018(4) -0.010(5) 0.018(4)
C16 0.084(7) 0.020(4) 0.055(5) -0.004(3) 0.009(5) -0.003(4)
C17 0.052(6) 0.034(5) 0.125(10) -0.026(5) -0.001(6) -0.013(4)
C18 0.146(12) 0.033(5) 0.068(7) -0.024(5) -0.056(8) 0.007(6)
C19 0.100(9) 0.037(5) 0.067(7) -0.024(4) 0.019(6) -0.001(5)
C20 0.034(4) 0.026(3) 0.061(5) 0.001(3) 0.006(3) 0.002(3)
C21 0.051(5) 0.032(4) 0.047(5) 0.004(3) 0.009(4) 0.003(3)
C22 0.037(4) 0.036(4) 0.036(4) 0.005(3) 0.001(3) -0.009(3)
C23 0.030(4) 0.034(4) 0.040(4) 0.002(3) 0.002(3) 0.002(3)
C24 0.042(4) 0.037(4) 0.072(6) 0.016(4) 0.005(4) -0.003(4)
C25 0.049(4) 0.028(3) 0.033(4) -0.005(3) -0.001(3) -0.008(3)
C26 0.031(4) 0.027(3) 0.057(5) 0.003(3) -0.018(3) -0.008(3)
C27 0.022(3) 0.040(4) 0.052(5) 0.009(3) -0.002(3) 0.000(3)
C28 0.036(4) 0.048(4) 0.044(4) 0.008(3) 0.014(3) -0.004(3)
C29 0.041(4) 0.048(4) 0.033(4) 0.002(3) -0.008(3) 0.001(3)
C30 0.043(4) 0.042(4) 0.044(4) 0.007(3) -0.007(3) -0.002(3)
C31 0.027(4) 0.036(4) 0.050(5) -0.006(3) -0.001(3) 0.008(3)
C32 0.034(4) 0.030(3) 0.039(4) -0.002(3) 0.012(3) 0.009(3)
C33 0.038(4) 0.025(3) 0.024(3) 0.002(2) 0.003(3) -0.005(3)
C34 0.060(5) 0.029(4) 0.024(3) 0.005(3) 0.003(3) -0.011(3)
C35 0.067(5) 0.036(4) 0.032(4) 0.011(3) -0.014(4) -0.020(4)
C36 0.111(9) 0.037(5) 0.034(5) 0.006(3) -0.012(5) -0.029(5)
C37 0.137(10) 0.029(4) 0.025(4) -0.001(3) 0.024(5) -0.003(5)
C38 0.071(6) 0.029(4) 0.040(4) 0.010(3) 0.004(4) 0.009(4)
C39 0.072(6) 0.019(3) 0.057(5) 0.002(3) -0.021(5) -0.007(4)
C40 0.066(6) 0.030(4) 0.081(7) 0.018(4) 0.023(5) 0.016(4)
C41 0.042(4) 0.039(4) 0.043(4) 0.012(3) -0.011(3) -0.002(3)
C42 0.053(5) 0.029(4) 0.041(4) 0.011(3) 0.001(4) 0.001(3)
C43 0.051(5) 0.026(4) 0.058(5) 0.011(3) -0.009(4) -0.009(3)
C44 0.041(4) 0.019(3) 0.065(5) -0.001(3) 0.019(4) -0.003(3)
C45 0.053(5) 0.018(3) 0.051(5) -0.003(3) 0.005(4) 0.000(3)
C46 0.039(4) 0.026(3) 0.044(4) 0.002(3) 0.001(3) -0.005(3)
C47 0.026(3) 0.028(3) 0.038(4) -0.001(3) -0.003(3) 0.000(3)
C48 0.046(5) 0.036(4) 0.066(6) 0.007(4) 0.002(4) -0.010(4)
O1W 0.063(5) 0.083(5) 0.136(7) 0.034(5) 0.028(5) 0.005(4)
O2W 0.066(4) 0.105(6) 0.074(5) 0.027(4) 0.022(4) 0.008(4)
O3W 0.060(4) 0.060(4) 0.083(5) 0.001(3) 0.012(3) -0.005(3)
O4W 0.147(11) 0.39(2) 0.116(10) -0.043(12) -0.012(8) -0.057(14)

loop_
_atom_type_symbol
_atom_type_description
_atom_type_scat_dispersion_real
_atom_type_scat_dispersion_imag
_atom_type_scat_source
C C 0.0033 0.0016 'International Tables Vol C Tables 4.2.6.8 and 6.1.1.4'
H H 0.0000 0.0000 'International Tables Vol C Tables 4.2.6.8 and 6.1.1.4'
N N 0.0061 0.0033 'International Tables Vol C Tables 4.2.6.8 and 6.1.1.4'
O O 0.0106 0.0060 'International Tables Vol C Tables 4.2.6.8 and 6.1.1.4'
Cl Cl 0.1484 0.1585 'International Tables Vol C Tables 4.2.6.8 and 6.1.1.4'
Fe Fe 0.3463 0.8444 'International Tables Vol C Tables 4.2.6.8 and 6.1.1.4'
Zn Zn 0.2839 1.4301 'International Tables Vol C Tables 4.2.6.8 and 6.1.1.4'

loop_
_geom_angle_atom_site_label_1
_geom_angle_atom_site_label_2
_geom_angle_atom_site_label_3
_geom_angle
_geom_angle_site_symmetry_1
_geom_angle_site_symmetry_3
_geom_angle_publ_flag
N5 Zn1 N2 109.5(2) . . ?
N5 Zn1 N4 119.1(2) . . ?
N2 Zn1 N4 131.4(2) . . ?
N5 Zn1 N3 108.9(2) . . ?
N2 Zn1 N3 81.3(2) . . ?
N4 Zn1 N3 81.6(2) . . ?
N5 Zn1 N1 113.4(2) . . ?
N2 Zn1 N1 80.2(2) . . ?
N4 Zn1 N1 82.5(2) . . ?
N3 Zn1 N1 137.4(2) . . ?
C18 Fe1 C13 118.9(4) . . ?
C18 Fe1 C14 153.5(5) . . ?
C13 Fe1 C14 41.4(4) . . ?
C18 Fe1 C16 67.6(4) . . ?
C13 Fe1 C16 164.5(5) . . ?
C14 Fe1 C16 126.8(4) . . ?
C18 Fe1 C15 67.1(4) . . ?
C13 Fe1 C15 128.0(5) . . ?
C14 Fe1 C15 108.8(4) . . ?
C16 Fe1 C15 39.0(4) . . ?
C18 Fe1 C17 40.3(5) . . ?
C13 Fe1 C17 153.0(5) . . ?
C14 Fe1 C17 164.6(4) . . ?
C16 Fe1 C17 40.6(4) . . ?
C15 Fe1 C17 66.9(4) . . ?
C18 Fe1 C10 165.1(5) . . ?
C13 Fe1 C10 68.4(3) . . ?
C14 Fe1 C10 40.2(3) . . ?
C16 Fe1 C10 108.9(3) . . ?
C15 Fe1 C10 120.0(3) . . ?
C17 Fe1 C10 127.7(4) . . ?
C18 Fe1 C11 126.7(5) . . ?
C13 Fe1 C11 67.1(4) . . ?
C14 Fe1 C11 68.3(3) . . ?
C16 Fe1 C11 121.8(4) . . ?
C15 Fe1 C11 155.3(4) . . ?
C17 Fe1 C11 109.0(4) . . ?
C10 Fe1 C11 41.7(3) . . ?
C18 Fe1 C19 40.0(5) . . ?
C13 Fe1 C19 107.1(4) . . ?
C14 Fe1 C19 119.2(4) . . ?
C16 Fe1 C19 68.2(4) . . ?
C15 Fe1 C19 41.2(4) . . ?
C17 Fe1 C19 68.1(4) . . ?
C10 Fe1 C19 153.8(4) . . ?
C11 Fe1 C19 162.4(4) . . ?
C18 Fe1 C12 108.0(4) . . ?
C13 Fe1 C12 39.5(4) . . ?
C14 Fe1 C12 68.3(4) . . ?
C16 Fe1 C12 155.3(5) . . ?
C15 Fe1 C12 163.9(5) . . ?
C17 Fe1 C12 120.1(5) . . ?
C10 Fe1 C12 68.8(3) . . ?
C11 Fe1 C12 39.9(4) . . ?
C19 Fe1 C12 125.1(4) . . ?
O12 Cl1 O11 112.6(4) . . ?
O12 Cl1 O9 110.7(5) . . ?
O11 Cl1 O9 109.5(4) . . ?
O12 Cl1 O10 110.4(6) . . ?
O11 Cl1 O10 109.8(4) . . ?
O9 Cl1 O10 103.4(5) . . ?
C8 N1 C1 110.6(5) . . ?
C8 N1 C9 111.6(5) . . ?
C1 N1 C9 112.2(5) . . ?
C8 N1 Zn1 103.1(4) . . ?
C1 N1 Zn1 106.2(4) . . ?
C9 N1 Zn1 112.7(4) . . ?
N1 C1 C2 111.9(5) . . ?
N11 Zn2 N8 114.8(2) . . ?
N11 Zn2 N10 114.3(2) . . ?
N8 Zn2 N10 130.9(2) . . ?
N11 Zn2 N9 113.2(2) . . ?
N8 Zn2 N9 81.9(2) . . ?
N10 Zn2 N9 81.3(2) . . ?
N11 Zn2 N7 108.9(2) . . ?
N8 Zn2 N7 81.2(2) . . ?
N10 Zn2 N7 81.2(2) . . ?
N9 Zn2 N7 137.8(2) . . ?
C40 Fe2 C43 67.6(4) . . ?
C40 Fe2 C39 40.8(4) . . ?
C43 Fe2 C39 39.7(3) . . ?
C40 Fe2 C37 163.3(5) . . ?
C43 Fe2 C37 121.1(4) . . ?
C39 Fe2 C37 154.6(4) . . ?
C40 Fe2 C42 68.0(3) . . ?
C43 Fe2 C42 40.3(3) . . ?
C39 Fe2 C42 67.7(3) . . ?
C37 Fe2 C42 108.5(3) . . ?
C40 Fe2 C34 119.0(3) . . ?
C43 Fe2 C34 126.3(3) . . ?
C39 Fe2 C34 107.3(3) . . ?
C37 Fe2 C34 69.1(3) . . ?
C42 Fe2 C34 163.9(3) . . ?
C40 Fe2 C41 40.5(3) . . ?
C43 Fe2 C41 67.8(3) . . ?
C39 Fe2 C41 68.1(3) . . ?
C37 Fe2 C41 126.3(3) . . ?
C42 Fe2 C41 40.5(3) . . ?
C34 Fe2 C41 153.6(3) . . ?
C40 Fe2 C38 154.9(4) . . ?
C43 Fe2 C38 108.4(3) . . ?
C39 Fe2 C38 120.1(3) . . ?
C37 Fe2 C38 40.4(4) . . ?
C42 Fe2 C38 126.1(3) . . ?
C34 Fe2 C38 41.8(3) . . ?
C41 Fe2 C38 163.3(3) . . ?
C40 Fe2 C35 107.7(4) . . ?
C43 Fe2 C35 163.3(3) . . ?
C39 Fe2 C35 126.4(4) . . ?
C37 Fe2 C35 68.1(4) . . ?
C42 Fe2 C35 154.6(3) . . ?
C34 Fe2 C35 40.5(3) . . ?
C41 Fe2 C35 119.9(3) . . ?
C38 Fe2 C35 68.6(3) . . ?
C40 Fe2 C36 127.6(4) . . ?
C43 Fe2 C36 153.7(4) . . ?
C39 Fe2 C36 165.4(4) . . ?
C37 Fe2 C36 38.7(4) . . ?
C42 Fe2 C36 119.7(3) . . ?
C34 Fe2 C36 69.0(3) . . ?
C41 Fe2 C36 108.5(4) . . ?
C38 Fe2 C36 67.2(4) . . ?
C35 Fe2 C36 41.8(3) . . ?
O5 Cl2 O7 111.0(6) . . ?
O5 Cl2 O8 113.6(7) . . ?
O7 Cl2 O8 111.8(5) . . ?
O5 Cl2 O6 105.3(8) . . ?
O7 Cl2 O6 108.6(5) . . ?
O8 Cl2 O6 106.0(6) . . ?
C2 N2 C3 114.0(5) . . ?
C2 N2 Zn1 110.7(4) . . ?
C3 N2 Zn1 110.1(4) . . ?
N2 C2 C1 107.8(5) . . ?
C4 N3 C5 114.9(6) . . ?
C4 N3 Zn1 106.2(4) . . ?
C5 N3 Zn1 106.6(4) . . ?
C4 C3 N2 109.4(6) . . ?
C6 N4 C7 113.5(6) . . ?
C6 N4 Zn1 107.4(4) . . ?
C7 N4 Zn1 108.5(4) . . ?
N3 C4 C3 110.4(6) . . ?
C20 N5 C23 122.5(6) . . ?
C20 N5 Zn1 119.4(5) . . ?
C23 N5 Zn1 117.8(4) . . ?
N3 C5 C6 110.6(6) . . ?
C20 N6 C21 120.1(6) . . ?
N4 C6 C5 109.0(6) . . ?
C25 N7 C33 113.4(5) . . ?
C25 N7 C32 111.8(5) . . ?
C33 N7 C32 112.4(5) . . ?
C25 N7 Zn2 105.5(4) . . ?
C33 N7 Zn2 108.1(4) . . ?
C32 N7 Zn2 105.0(4) . . ?
C8 C7 N4 111.4(5) . . ?
C27 N8 C26 115.2(5) . . ?
C27 N8 Zn2 108.3(4) . . ?
C26 N8 Zn2 109.6(4) . . ?
N1 C8 C7 109.7(5) . . ?
C29 N9 C28 114.4(6) . . ?
C29 N9 Zn2 107.1(4) . . ?
C28 N9 Zn2 106.1(4) . . ?
C10 C9 N1 113.8(5) . . ?
C31 N10 C30 115.5(6) . . ?
C31 N10 Zn2 108.5(4) . . ?
C30 N10 Zn2 109.1(4) . . ?
C14 C10 C11 106.5(7) . . ?
C14 C10 C9 127.8(7) . . ?
C11 C10 C9 125.6(7) . . ?
C14 C10 Fe1 69.4(4) . . ?
C11 C10 Fe1 69.3(4) . . ?
C9 C10 Fe1 128.8(4) . . ?
C44 N11 C47 122.6(5) . . ?
C44 N11 Zn2 117.6(4) . . ?
C47 N11 Zn2 119.8(4) . . ?
C12 C11 C10 108.3(9) . . ?
C12 C11 Fe1 70.2(5) . . ?
C10 C11 Fe1 69.0(4) . . ?
C45 N12 C44 120.5(6) . . ?
C13 C12 C11 108.2(8) . . ?
C13 C12 Fe1 69.0(5) . . ?
C11 C12 Fe1 69.9(5) . . ?
C12 C13 C14 109.5(8) . . ?
C12 C13 Fe1 71.5(5) . . ?
C14 C13 Fe1 69.7(4) . . ?
C10 C14 C13 107.6(9) . . ?
C10 C14 Fe1 70.4(4) . . ?
C13 C14 Fe1 68.9(5) . . ?
C16 C15 C19 109.9(9) . . ?
C16 C15 Fe1 70.4(5) . . ?
C19 C15 Fe1 70.0(5) . . ?
C15 C16 C17 108.4(9) . . ?
C15 C16 Fe1 70.6(5) . . ?
C17 C16 Fe1 70.1(5) . . ?
C18 C17 C16 106.4(9) . . ?
C18 C17 Fe1 68.8(5) . . ?
C16 C17 Fe1 69.3(5) . . ?
C19 C18 C17 110.6(9) . . ?
C19 C18 Fe1 71.3(5) . . ?
C17 C18 Fe1 70.9(5) . . ?
C18 C19 C15 104.7(9) . . ?
C18 C19 Fe1 68.7(5) . . ?
C15 C19 Fe1 68.8(5) . . ?
O1 C20 N5 122.5(6) . . ?
O1 C20 N6 119.1(6) . . ?
N5 C20 N6 118.3(6) . . ?
C22 C21 N6 123.6(7) . . ?
C21 C22 C23 116.4(6) . . ?
C21 C22 C24 123.9(7) . . ?
C23 C22 C24 119.7(7) . . ?
O2 C23 N5 118.3(6) . . ?
O2 C23 C22 122.9(6) . . ?
N5 C23 C22 118.8(6) . . ?
N7 C25 C26 109.7(5) . . ?
C25 C26 N8 110.7(5) . . ?
N8 C27 C28 107.4(6) . . ?
N9 C28 C27 111.2(6) . . ?
N9 C29 C30 108.8(6) . . ?
N10 C30 C29 109.9(6) . . ?
N10 C31 C32 107.1(6) . . ?
C31 C32 N7 111.8(5) . . ?
C34 C33 N7 114.2(5) . . ?
C35 C34 C38 106.6(7) . . ?
C35 C34 C33 126.8(7) . . ?
C38 C34 C33 126.6(7) . . ?
C35 C34 Fe2 70.0(4) . . ?
C38 C34 Fe2 69.1(4) . . ?
C33 C34 Fe2 123.8(5) . . ?
C34 C35 C36 107.2(8) . . ?
C34 C35 Fe2 69.4(4) . . ?
C36 C35 Fe2 69.2(4) . . ?
C37 C36 C35 108.5(8) . . ?
C37 C36 Fe2 70.0(5) . . ?
C35 C36 Fe2 69.1(4) . . ?
C36 C37 C38 110.2(8) . . ?
C36 C37 Fe2 71.3(6) . . ?
C38 C37 Fe2 70.1(4) . . ?
C37 C38 C34 107.5(8) . . ?
C37 C38 Fe2 69.5(5) . . ?
C34 C38 Fe2 69.0(4) . . ?
C43 C39 C40 107.8(8) . . ?
C43 C39 Fe2 70.1(4) . . ?
C40 C39 Fe2 69.4(4) . . ?
C41 C40 C39 107.9(8) . . ?
C41 C40 Fe2 70.2(4) . . ?
C39 C40 Fe2 69.8(5) . . ?
C40 C41 C42 107.5(7) . . ?
C40 C41 Fe2 69.3(4) . . ?
C42 C41 Fe2 69.7(4) . . ?
C43 C42 C41 107.5(7) . . ?
C43 C42 Fe2 69.6(4) . . ?
C41 C42 Fe2 69.8(4) . . ?
C39 C43 C42 109.2(7) . . ?
C39 C43 Fe2 70.3(4) . . ?
C42 C43 Fe2 70.1(4) . . ?
O3 C44 N11 121.2(6) . . ?
O3 C44 N12 119.7(7) . . ?
N11 C44 N12 119.1(6) . . ?
C46 C45 N12 122.7(6) . . ?
C45 C46 C47 117.7(6) . . ?
C45 C46 C48 123.9(6) . . ?
C47 C46 C48 118.3(6) . . ?
O4 C47 N11 119.6(6) . . ?
O4 C47 C46 123.0(6) . . ?
N11 C47 C46 117.3(6) . . ?

loop_
_geom_bond_atom_site_label_1
_geom_bond_atom_site_label_2
_geom_bond_distance
_geom_bond_site_symmetry_2
_geom_bond_publ_flag
Zn1 N5 1.975(5) . ?
Zn1 N2 2.104(5) . ?
Zn1 N4 2.122(5) . ?
Zn1 N3 2.190(6) . ?
Zn1 N1 2.218(6) . ?
Fe1 C18 2.016(8) . ?
Fe1 C13 2.019(8) . ?
Fe1 C14 2.030(8) . ?
Fe1 C16 2.031(8) . ?
Fe1 C15 2.033(8) . ?
Fe1 C17 2.042(8) . ?
Fe1 C10 2.043(7) . ?
Fe1 C11 2.046(8) . ?
Fe1 C19 2.049(9) . ?
Fe1 C12 2.051(8) . ?
Cl1 O12 1.372(7) . ?
Cl1 O11 1.411(6) . ?
Cl1 O9 1.411(6) . ?
Cl1 O10 1.436(7) . ?
O1 C20 1.266(9) . ?
N1 C8 1.484(8) . ?
N1 C1 1.496(8) . ?
N1 C9 1.511(8) . ?
C1 C2 1.493(10) . ?
Zn2 N11 1.979(5) . ?
Zn2 N8 2.108(5) . ?
Zn2 N10 2.110(5) . ?
Zn2 N9 2.157(6) . ?
Zn2 N7 2.221(5) . ?
Fe2 C40 2.030(8) . ?
Fe2 C43 2.033(7) . ?
Fe2 C39 2.035(7) . ?
Fe2 C37 2.036(8) . ?
Fe2 C42 2.040(7) . ?
Fe2 C34 2.041(7) . ?
Fe2 C41 2.042(7) . ?
Fe2 C38 2.043(8) . ?
Fe2 C35 2.050(7) . ?
Fe2 C36 2.051(8) . ?
Cl2 O5 1.356(9) . ?
Cl2 O7 1.389(7) . ?
Cl2 O8 1.395(7) . ?
Cl2 O6 1.427(8) . ?
O2 C23 1.251(8) . ?
N2 C2 1.442(8) . ?
N2 C3 1.505(9) . ?
O3 C44 1.236(8) . ?
N3 C4 1.455(9) . ?
N3 C5 1.474(9) . ?
C3 C4 1.495(10) . ?
O4 C47 1.252(8) . ?
N4 C6 1.464(9) . ?
N4 C7 1.505(9) . ?
N5 C20 1.353(9) . ?
N5 C23 1.367(9) . ?
C5 C6 1.502(11) . ?
N6 C20 1.377(9) . ?
N6 C21 1.379(9) . ?
N7 C25 1.471(8) . ?
N7 C33 1.493(8) . ?
N7 C32 1.514(8) . ?
C7 C8 1.497(9) . ?
N8 C27 1.449(9) . ?
N8 C26 1.515(9) . ?
N9 C29 1.457(9) . ?
N9 C28 1.488(9) . ?
C9 C10 1.480(9) . ?
N10 C31 1.466(9) . ?
N10 C30 1.483(9) . ?
C10 C14 1.401(10) . ?
C10 C11 1.454(10) . ?
N11 C44 1.333(9) . ?
N11 C47 1.396(8) . ?
C11 C12 1.398(13) . ?
N12 C45 1.360(10) . ?
N12 C44 1.386(9) . ?
C12 C13 1.374(15) . ?
C13 C14 1.430(13) . ?
C15 C16 1.355(13) . ?
C15 C19 1.437(14) . ?
C16 C17 1.414(14) . ?
C17 C18 1.398(16) . ?
C18 C19 1.390(16) . ?
C21 C22 1.325(10) . ?
C22 C23 1.460(10) . ?
C22 C24 1.490(10) . ?
C25 C26 1.479(10) . ?
C27 C28 1.499(11) . ?
C29 C30 1.494(10) . ?
C31 C32 1.490(10) . ?
C33 C34 1.493(9) . ?
C34 C35 1.417(11) . ?
C34 C38 1.458(11) . ?
C35 C36 1.462(12) . ?
C36 C37 1.354(14) . ?
C37 C38 1.407(12) . ?
C39 C43 1.380(12) . ?
C39 C40 1.417(13) . ?
C40 C41 1.408(12) . ?
C41 C42 1.414(11) . ?
C42 C43 1.403(11) . ?
C45 C46 1.343(10) . ?
C46 C47 1.456(9) . ?
C46 C48 1.512(10) . ?

loop_
_geom_hbond_atom_site_label_D
_geom_hbond_atom_site_label_H
_geom_hbond_atom_site_label_A
_geom_hbond_distance_DH
_geom_hbond_distance_HA
_geom_hbond_distance_DA
_geom_hbond_angle_DHA
_geom_hbond_site_symmetry_A
N2 H1 O1 0.93 2.24 2.943(7) 131.8 .
N2 H1 O11 0.93 2.29 3.015(7) 134.5 .
N4 H3 O2 0.93 2.56 3.123(8) 119.7 .
N8 H35 O3 0.93 2.30 2.959(7) 127.3 .
N8 H35 O7 0.93 2.26 2.985(8) 134.2 .
N9 H36 O3W 0.93 2.19 3.100(9) 166.3 .
N10 H37 O4 0.93 2.35 3.024(8) 129.1 .
